data_4325760
loop_
_publ_author_name
'Eugeny P. Ivakhnenko'
'Andrey G. Starikov'
'Vladimir I. Minkin'
'Konstantin A. Lyssenko'
'Mikhail Yu. Antipin'
'Vladimir I. Simakov'
'Mikhail S. Korobov'
'Gennady S. Borodkin'
'Pavel A. Knyazev'

_publ_section_title
;
 Synthesis, Molecular and Electronic Structures of Six-Coordinate
 Transition Metal (Mn, Fe, Co, Ni, Cu, and Zn) Complexes with Redox-Active
 9-Hydroxyphenoxazin-1-one Ligands
;
_journal_name_full 'Inorganic Chemistry'
_journal_page_first 7022
_journal_page_last 7032
_journal_paper_doi 10.1021/ic2004062
_journal_volume 50
_journal_year 2011
_chemical_formula_moiety 'C56 H76 Fe N2 O6'
_chemical_formula_sum 'C56 H76 Fe N2 O6'
_chemical_formula_weight 929.04
_chemical_name_systematic
; 
 ? 
;
_space_group_IT_number 14
_symmetry_cell_setting monoclinic
_symmetry_space_group_name_Hall '-P 2ybc'
_symmetry_space_group_name_H-M 'P 1 21/c 1'
_atom_sites_solution_hydrogens geom
_atom_sites_solution_primary direct
_atom_sites_solution_secondary difmap
_audit_creation_method SHELXL-97
_cell_angle_alpha 90.00
_cell_angle_beta 90.029(3)
_cell_angle_gamma 90.00
_cell_formula_units_Z 4
_cell_length_a 20.545(3)
_cell_length_b 19.772(3)
_cell_length_c 13.059(2)
_cell_measurement_reflns_used 277
_cell_measurement_temperature 100(2)
_cell_measurement_theta_max 27
_cell_measurement_theta_min 3
_cell_volume 5304.8(14)
_computing_cell_refinement 'Bruker SAINT'
_computing_data_collection 'Bruker APEX II'
_computing_data_reduction 'Bruker SAINT'
_computing_molecular_graphics 'Bruker SHELXTL'
_computing_publication_material 'Bruker SHELXTL'
_computing_structure_refinement 'SHELXL-97 (Sheldrick, 1997)'
_computing_structure_solution 'SHELXS-97 (Sheldrick, 1997)'
_diffrn_ambient_temperature 100(2)
_diffrn_measured_fraction_theta_full 1.000
_diffrn_measured_fraction_theta_max 1.000
_diffrn_measurement_device_type 'Bruker APEX II CCD area detector''
_diffrn_measurement_method 'omega scans'
_diffrn_radiation_monochromator graphite
_diffrn_radiation_source 'fine-focus sealed tube'
_diffrn_radiation_type MoK\a
_diffrn_radiation_wavelength 0.71073
_diffrn_reflns_av_R_equivalents 0.0983
_diffrn_reflns_av_sigmaI/netI 0.2086
_diffrn_reflns_limit_h_max 26
_diffrn_reflns_limit_h_min -26
_diffrn_reflns_limit_k_max 25
_diffrn_reflns_limit_k_min -25
_diffrn_reflns_limit_l_max 16
_diffrn_reflns_limit_l_min -16
_diffrn_reflns_number 54156
_diffrn_reflns_theta_full 27.00
_diffrn_reflns_theta_max 27.00
_diffrn_reflns_theta_min 0.99
_exptl_absorpt_coefficient_mu 0.333
_exptl_absorpt_correction_T_max 0.968
_exptl_absorpt_correction_T_min 0.955
_exptl_absorpt_correction_type multi-scan
_exptl_absorpt_process_details SADABS
_exptl_crystal_colour black
_exptl_crystal_density_diffrn 1.163
_exptl_crystal_description plate
_exptl_crystal_F_000 2000
_exptl_crystal_size_max 0.14
_exptl_crystal_size_mid 0.10
_exptl_crystal_size_min 0.10
_refine_diff_density_max 0.324
_refine_diff_density_min -0.465
_refine_diff_density_rms 0.075
_refine_ls_extinction_method none
_refine_ls_goodness_of_fit_ref 0.973
_refine_ls_hydrogen_treatment constr
_refine_ls_matrix_type full
_refine_ls_number_parameters 610
_refine_ls_number_reflns 11588
_refine_ls_number_restraints 0
_refine_ls_restrained_S_all 0.973
_refine_ls_R_factor_all 0.1966
_refine_ls_R_factor_gt 0.0714
_refine_ls_shift/su_max 0.001
_refine_ls_shift/su_mean 0.001
_refine_ls_structure_factor_coef Fsqd
_refine_ls_weighting_details 'calc w=1/[\s^2^(Fo^2^)+(0.0494P)^2^+0.4381P] where P=(Fo^2^+2Fc^2^)/3'
_refine_ls_weighting_scheme calc
_refine_ls_wR_factor_gt 0.1195
_refine_ls_wR_factor_ref 0.1669
_reflns_number_gt 5068
_reflns_number_total 11588
_reflns_threshold_expression I>2\s(I)
_cod_data_source_file ic2004062_si_002_2.cif
_cod_data_source_block Fe
_cod_original_cell_volume 5304.7(15)
_cod_original_sg_symbol_H-M 'P 21/c'
_cod_database_code 4325760

loop_
_symmetry_equiv_pos_as_xyz
'x, y, z'
'-x, y+1/2, -z+1/2'
'-x, -y, -z'
'x, -y-1/2, z-1/2'

loop_
_atom_site_label
_atom_site_type_symbol
_atom_site_fract_x
_atom_site_fract_y
_atom_site_fract_z
_atom_site_U_iso_or_equiv
_atom_site_adp_type
_atom_site_occupancy
_atom_site_symmetry_multiplicity
_atom_site_calc_flag
_atom_site_refinement_flags
Fe1 Fe 0.25430(3) 0.59656(3) 0.94053(5) 0.02370(18) Uani 1 1 d .
N1' N 0.34827(16) 0.60240(17) 0.9860(3) 0.0179(8) Uani 1 1 d .
O1' O 0.25474(13) 0.55510(15) 1.0903(2) 0.0222(7) Uani 1 1 d .
C1' C 0.3643(2) 0.5811(2) 1.0783(3) 0.0186(10) Uani 1 1 d .
O2' O 0.47661(12) 0.61093(14) 1.0484(2) 0.0205(7) Uani 1 1 d .
C2' C 0.3102(2) 0.5556(2) 1.1358(3) 0.0211(10) Uani 1 1 d .
O3' O 0.30283(13) 0.64236(14) 0.8173(2) 0.0231(7) Uani 1 1 d .
C3' C 0.3234(2) 0.5340(2) 1.2370(3) 0.0234(11) Uani 1 1 d .
C4' C 0.3877(2) 0.5401(2) 1.2686(3) 0.0242(11) Uani 1 1 d .
H4'A H 0.3963 0.5260 1.3368 0.029 Uiso 1 1 calc R
C5' C 0.4424(2) 0.5645(2) 1.2132(3) 0.0211(10) Uani 1 1 d .
C6' C 0.42915(19) 0.5855(2) 1.1148(3) 0.0206(10) Uani 1 1 d .
C7' C 0.2692(2) 0.5087(3) 1.3057(3) 0.0298(12) Uani 1 1 d .
C8' C 0.2243(2) 0.5686(3) 1.3271(4) 0.0436(15) Uani 1 1 d .
H8'A H 0.2067 0.5858 1.2624 0.065 Uiso 1 1 calc R
H8'B H 0.2488 0.6045 1.3615 0.065 Uiso 1 1 calc R
H8'C H 0.1883 0.5539 1.3712 0.065 Uiso 1 1 calc R
C9' C 0.2304(2) 0.4520(2) 1.2540(4) 0.0366(13) Uani 1 1 d .
H9'A H 0.2119 0.4686 1.1896 0.055 Uiso 1 1 calc R
H9'B H 0.1952 0.4373 1.2994 0.055 Uiso 1 1 calc R
H9'C H 0.2593 0.4137 1.2399 0.055 Uiso 1 1 calc R
C10' C 0.2939(3) 0.4815(3) 1.4079(4) 0.0558(18) Uani 1 1 d .
H10A H 0.3158 0.5178 1.4456 0.084 Uiso 1 1 calc R
H10B H 0.3247 0.4445 1.3956 0.084 Uiso 1 1 calc R
H10C H 0.2571 0.4647 1.4482 0.084 Uiso 1 1 calc R
C11' C 0.5109(2) 0.5663(2) 1.2610(3) 0.0221(11) Uani 1 1 d .
C12' C 0.5370(2) 0.6386(2) 1.2576(4) 0.0315(12) Uani 1 1 d .
H12A H 0.5382 0.6544 1.1865 0.047 Uiso 1 1 calc R
H12B H 0.5811 0.6396 1.2864 0.047 Uiso 1 1 calc R
H12C H 0.5086 0.6682 1.2979 0.047 Uiso 1 1 calc R
C13' C 0.5551(2) 0.5176(2) 1.2026(3) 0.0281(12) Uani 1 1 d .
H13A H 0.5540 0.5286 1.1295 0.042 Uiso 1 1 calc R
H13B H 0.5400 0.4711 1.2129 0.042 Uiso 1 1 calc R
H13C H 0.5998 0.5220 1.2282 0.042 Uiso 1 1 calc R
C14' C 0.5107(2) 0.5440(3) 1.3740(3) 0.0320(12) Uani 1 1 d .
H14A H 0.4833 0.5749 1.4139 0.048 Uiso 1 1 calc R
H14B H 0.5553 0.5451 1.4007 0.048 Uiso 1 1 calc R
H14C H 0.4934 0.4980 1.3792 0.048 Uiso 1 1 calc R
C15' C 0.3922(2) 0.6281(2) 0.9234(3) 0.0177(10) Uani 1 1 d .
C16' C 0.3653(2) 0.6486(2) 0.8269(3) 0.0194(10) Uani 1 1 d .
C17' C 0.4102(2) 0.6715(2) 0.7522(3) 0.0189(10) Uani 1 1 d .
C18' C 0.4746(2) 0.6745(2) 0.7830(3) 0.0220(10) Uani 1 1 d .
H18A H 0.5043 0.6909 0.7330 0.026 Uiso 1 1 calc R
C19' C 0.5032(2) 0.6564(2) 0.8795(3) 0.0191(10) Uani 1 1 d .
C20' C 0.4586(2) 0.6318(2) 0.9501(3) 0.0196(10) Uani 1 1 d .
C21' C 0.3868(2) 0.6903(2) 0.6452(3) 0.0245(11) Uani 1 1 d .
C22' C 0.3386(2) 0.7497(2) 0.6532(4) 0.0338(13) Uani 1 1 d .
H22A H 0.3026 0.7371 0.6985 0.051 Uiso 1 1 calc R
H22B H 0.3216 0.7604 0.5850 0.051 Uiso 1 1 calc R
H22C H 0.3611 0.7893 0.6812 0.051 Uiso 1 1 calc R
C23' C 0.4431(2) 0.7124(3) 0.5760(3) 0.0339(13) Uani 1 1 d .
H23A H 0.4738 0.6748 0.5679 0.051 Uiso 1 1 calc R
H23B H 0.4655 0.7511 0.6071 0.051 Uiso 1 1 calc R
H23C H 0.4260 0.7255 0.5088 0.051 Uiso 1 1 calc R
C24' C 0.3544(2) 0.6286(2) 0.5955(4) 0.0328(12) Uani 1 1 d .
H24A H 0.3861 0.5917 0.5903 0.049 Uiso 1 1 calc R
H24B H 0.3389 0.6407 0.5269 0.049 Uiso 1 1 calc R
H24C H 0.3175 0.6140 0.6376 0.049 Uiso 1 1 calc R
C25' C 0.5770(2) 0.6633(2) 0.8975(3) 0.0219(11) Uani 1 1 d .
C26' C 0.6136(2) 0.6820(2) 0.7999(3) 0.0297(12) Uani 1 1 d .
H26A H 0.6066 0.6469 0.7481 0.045 Uiso 1 1 calc R
H26B H 0.6603 0.6856 0.8149 0.045 Uiso 1 1 calc R
H26C H 0.5976 0.7254 0.7741 0.045 Uiso 1 1 calc R
C27' C 0.60532(19) 0.5962(2) 0.9365(4) 0.0278(11) Uani 1 1 d .
H27A H 0.5937 0.5597 0.8890 0.042 Uiso 1 1 calc R
H27B H 0.5875 0.5861 1.0044 0.042 Uiso 1 1 calc R
H27C H 0.6528 0.5998 0.9409 0.042 Uiso 1 1 calc R
C28' C 0.5902(2) 0.7194(2) 0.9765(4) 0.0318(12) Uani 1 1 d .
H28A H 0.6373 0.7247 0.9858 0.048 Uiso 1 1 calc R
H28B H 0.5702 0.7072 1.0421 0.048 Uiso 1 1 calc R
H28C H 0.5716 0.7621 0.9520 0.048 Uiso 1 1 calc R
O1 O 0.20692(13) 0.68239(14) 1.0009(2) 0.0236(7) Uani 1 1 d .
N1 N 0.16001(16) 0.58473(18) 0.9014(3) 0.0198(9) Uani 1 1 d .
C1 C 0.1162(2) 0.6294(2) 0.9320(3) 0.0185(10) Uani 1 1 d .
O2 O 0.03024(12) 0.56586(14) 0.8514(2) 0.0187(7) Uani 1 1 d .
C2 C 0.1442(2) 0.6833(2) 0.9908(3) 0.0207(10) Uani 1 1 d .
O3 O 0.25209(13) 0.50450(14) 0.8605(2) 0.0234(7) Uani 1 1 d .
C3 C 0.0998(2) 0.7307(2) 1.0334(3) 0.0216(10) Uani 1 1 d .
C4 C 0.0350(2) 0.7207(2) 1.0094(3) 0.0219(10) Uani 1 1 d .
H4A H 0.0056 0.7532 1.0363 0.026 Uiso 1 1 calc R
C5 C 0.0062(2) 0.6681(2) 0.9495(3) 0.0194(10) Uani 1 1 d .
C6 C 0.0493(2) 0.6217(2) 0.9111(3) 0.0203(10) Uani 1 1 d .
C7 C 0.1238(2) 0.7869(2) 1.1048(3) 0.0225(11) Uani 1 1 d .
C8 C 0.1738(2) 0.8301(2) 1.0478(4) 0.0309(12) Uani 1 1 d .
H8A H 0.2103 0.8016 1.0261 0.046 Uiso 1 1 calc R
H8B H 0.1898 0.8659 1.0932 0.046 Uiso 1 1 calc R
H8C H 0.1533 0.8505 0.9875 0.046 Uiso 1 1 calc R
C9 C 0.1539(2) 0.7545(2) 1.1999(3) 0.0307(12) Uani 1 1 d .
H9A H 0.1882 0.7230 1.1791 0.046 Uiso 1 1 calc R
H9B H 0.1202 0.7299 1.2379 0.046 Uiso 1 1 calc R
H9C H 0.1725 0.7898 1.2437 0.046 Uiso 1 1 calc R
C10 C 0.0683(2) 0.8334(2) 1.1395(4) 0.0288(12) Uani 1 1 d .
H10D H 0.0479 0.8542 1.0794 0.043 Uiso 1 1 calc R
H10E H 0.0857 0.8688 1.1843 0.043 Uiso 1 1 calc R
H10F H 0.0358 0.8068 1.1769 0.043 Uiso 1 1 calc R
C11 C -0.0678(2) 0.6655(2) 0.9322(3) 0.0216(10) Uani 1 1 d .
C12 C -0.0948(2) 0.5980(2) 0.9711(4) 0.0305(12) Uani 1 1 d .
H12D H -0.0845 0.5930 1.0440 0.046 Uiso 1 1 calc R
H12E H -0.0750 0.5608 0.9326 0.046 Uiso 1 1 calc R
H12F H -0.1421 0.5972 0.9617 0.046 Uiso 1 1 calc R
C13 C -0.0829(2) 0.6738(2) 0.8175(3) 0.0308(12) Uani 1 1 d .
H13D H -0.1301 0.6720 0.8069 0.046 Uiso 1 1 calc R
H13E H -0.0622 0.6371 0.7789 0.046 Uiso 1 1 calc R
H13F H -0.0662 0.7174 0.7935 0.046 Uiso 1 1 calc R
C14 C -0.1038(2) 0.7209(2) 0.9906(3) 0.0294(12) Uani 1 1 d .
H14D H -0.0939 0.7172 1.0638 0.044 Uiso 1 1 calc R
H14E H -0.1508 0.7158 0.9800 0.044 Uiso 1 1 calc R
H14F H -0.0898 0.7653 0.9654 0.044 Uiso 1 1 calc R
C15 C 0.1423(2) 0.5303(2) 0.8480(3) 0.0180(10) Uani 1 1 d .
C16 C 0.1955(2) 0.4864(2) 0.8266(3) 0.0194(10) Uani 1 1 d .
C17 C 0.1803(2) 0.4271(2) 0.7698(3) 0.0222(11) Uani 1 1 d .
C18 C 0.1154(2) 0.4197(2) 0.7404(3) 0.0223(11) Uani 1 1 d .
H18B H 0.1058 0.3806 0.7008 0.027 Uiso 1 1 calc R
C19 C 0.0620(2) 0.4627(2) 0.7616(3) 0.0200(10) Uani 1 1 d .
C20 C 0.0772(2) 0.5191(2) 0.8194(3) 0.0207(10) Uani 1 1 d .
C21 C 0.2335(2) 0.3768(2) 0.7408(4) 0.0290(12) Uani 1 1 d .
C22 C 0.2806(2) 0.4131(3) 0.6681(4) 0.0416(14) Uani 1 1 d .
H22D H 0.3002 0.4519 0.7033 0.062 Uiso 1 1 calc R
H22E H 0.2568 0.4289 0.6076 0.062 Uiso 1 1 calc R
H22F H 0.3150 0.3817 0.6469 0.062 Uiso 1 1 calc R
C23 C 0.2063(2) 0.3148(3) 0.6859(5) 0.069(2) Uani 1 1 d .
H23D H 0.1733 0.2932 0.7289 0.104 Uiso 1 1 calc R
H23E H 0.2417 0.2827 0.6727 0.104 Uiso 1 1 calc R
H23F H 0.1867 0.3287 0.6208 0.104 Uiso 1 1 calc R
C24 C 0.2704(2) 0.3534(2) 0.8358(4) 0.0383(13) Uani 1 1 d .
H24D H 0.2911 0.3924 0.8687 0.057 Uiso 1 1 calc R
H24E H 0.3038 0.3206 0.8158 0.057 Uiso 1 1 calc R
H24F H 0.2400 0.3321 0.8838 0.057 Uiso 1 1 calc R
C25 C -0.0067(2) 0.4452(2) 0.7238(3) 0.0248(11) Uani 1 1 d .
C26 C -0.0077(2) 0.3812(2) 0.6579(4) 0.0397(14) Uani 1 1 d .
H26D H 0.0201 0.3878 0.5978 0.059 Uiso 1 1 calc R
H26E H -0.0524 0.3720 0.6357 0.059 Uiso 1 1 calc R
H26F H 0.0085 0.3429 0.6981 0.059 Uiso 1 1 calc R
C27 C -0.0318(2) 0.5033(2) 0.6571(4) 0.0320(12) Uani 1 1 d .
H27D H -0.0024 0.5098 0.5989 0.048 Uiso 1 1 calc R
H27E H -0.0336 0.5448 0.6979 0.048 Uiso 1 1 calc R
H27F H -0.0755 0.4923 0.6320 0.048 Uiso 1 1 calc R
C28 C -0.0513(2) 0.4332(2) 0.8160(3) 0.0316(12) Uani 1 1 d .
H28D H -0.0364 0.3932 0.8537 0.047 Uiso 1 1 calc R
H28E H -0.0960 0.4260 0.7923 0.047 Uiso 1 1 calc R
H28F H -0.0499 0.4728 0.8612 0.047 Uiso 1 1 calc R

loop_
_atom_site_aniso_label
_atom_site_aniso_U_11
_atom_site_aniso_U_22
_atom_site_aniso_U_33
_atom_site_aniso_U_23
_atom_site_aniso_U_13
_atom_site_aniso_U_12
Fe1 0.0179(3) 0.0255(4) 0.0277(4) -0.0014(3) -0.0034(3) -0.0017(3)
N1' 0.0155(18) 0.015(2) 0.023(2) -0.0022(17) 0.0010(16) 0.0005(16)
O1' 0.0117(16) 0.0296(18) 0.0253(18) 0.0008(14) -0.0023(14) -0.0020(13)
C1' 0.018(2) 0.016(3) 0.022(3) -0.003(2) -0.001(2) 0.0026(19)
O2' 0.0138(15) 0.0258(19) 0.0220(17) 0.0038(14) -0.0010(13) -0.0023(13)
C2' 0.016(2) 0.022(3) 0.025(3) -0.006(2) -0.001(2) 0.000(2)
O3' 0.0133(16) 0.0280(18) 0.0280(18) 0.0005(15) -0.0048(14) -0.0001(13)
C3' 0.018(2) 0.027(3) 0.025(3) -0.006(2) 0.005(2) -0.004(2)
C4' 0.027(3) 0.028(3) 0.017(3) 0.002(2) -0.002(2) -0.001(2)
C5' 0.019(2) 0.021(3) 0.024(3) -0.003(2) -0.003(2) 0.003(2)
C6' 0.016(2) 0.019(3) 0.027(3) -0.002(2) 0.002(2) -0.0031(19)
C7' 0.024(3) 0.043(3) 0.022(3) 0.001(2) 0.004(2) -0.008(2)
C8' 0.022(3) 0.062(4) 0.047(4) -0.017(3) 0.008(3) -0.005(3)
C9' 0.030(3) 0.041(3) 0.039(3) 0.006(3) 0.003(2) -0.011(2)
C10' 0.038(3) 0.094(5) 0.036(3) 0.017(3) 0.000(3) -0.028(3)
C11' 0.019(2) 0.023(3) 0.024(3) -0.003(2) -0.005(2) -0.003(2)
C12' 0.026(3) 0.032(3) 0.037(3) -0.001(2) -0.007(2) -0.001(2)
C13' 0.023(3) 0.028(3) 0.033(3) -0.001(2) -0.010(2) 0.000(2)
C14' 0.020(3) 0.049(3) 0.027(3) -0.003(3) -0.006(2) -0.005(2)
C15' 0.014(2) 0.017(2) 0.023(3) -0.003(2) -0.001(2) -0.0005(19)
C16' 0.015(2) 0.014(2) 0.029(3) -0.002(2) -0.001(2) 0.0020(19)
C17' 0.019(2) 0.013(2) 0.025(3) -0.001(2) -0.004(2) -0.0029(19)
C18' 0.021(2) 0.019(3) 0.026(3) 0.002(2) 0.005(2) 0.000(2)
C19' 0.015(2) 0.016(2) 0.026(3) -0.001(2) -0.003(2) 0.0013(19)
C20' 0.023(2) 0.016(2) 0.019(3) -0.002(2) -0.001(2) 0.003(2)
C21' 0.019(2) 0.033(3) 0.022(3) 0.009(2) -0.003(2) -0.004(2)
C22' 0.029(3) 0.032(3) 0.040(3) 0.011(2) -0.011(2) 0.003(2)
C23' 0.029(3) 0.046(3) 0.028(3) 0.011(3) -0.004(2) -0.001(2)
C24' 0.034(3) 0.039(3) 0.026(3) 0.000(2) -0.010(2) -0.002(2)
C25' 0.015(2) 0.027(3) 0.025(3) -0.003(2) -0.001(2) -0.004(2)
C26' 0.016(2) 0.036(3) 0.037(3) 0.003(2) 0.002(2) 0.001(2)
C27' 0.016(2) 0.029(3) 0.038(3) 0.008(2) -0.002(2) 0.003(2)
C28' 0.016(2) 0.035(3) 0.044(3) -0.007(3) -0.004(2) -0.004(2)
O1 0.0135(16) 0.0248(18) 0.0324(19) -0.0032(15) -0.0043(14) 0.0014(13)
N1 0.0180(19) 0.020(2) 0.022(2) -0.0002(17) 0.0000(16) 0.0026(17)
C1 0.016(2) 0.022(3) 0.018(2) 0.000(2) 0.0011(19) -0.002(2)
O2 0.0113(15) 0.0234(17) 0.0214(17) -0.0016(14) -0.0014(13) 0.0001(13)
C2 0.017(2) 0.020(3) 0.025(3) 0.004(2) -0.002(2) -0.0023(19)
O3 0.0144(16) 0.0256(18) 0.0302(19) -0.0002(15) -0.0057(14) -0.0022(13)
C3 0.018(2) 0.022(3) 0.025(3) 0.000(2) -0.001(2) 0.002(2)
C4 0.026(3) 0.018(2) 0.022(3) 0.002(2) 0.002(2) 0.004(2)
C5 0.015(2) 0.026(3) 0.018(2) 0.003(2) 0.0001(19) 0.000(2)
C6 0.022(2) 0.021(3) 0.017(2) 0.001(2) -0.008(2) -0.004(2)
C7 0.016(2) 0.024(3) 0.027(3) -0.002(2) 0.000(2) 0.000(2)
C8 0.026(3) 0.028(3) 0.039(3) -0.009(2) 0.002(2) -0.004(2)
C9 0.027(3) 0.036(3) 0.030(3) -0.008(2) 0.000(2) -0.001(2)
C10 0.024(3) 0.030(3) 0.033(3) -0.011(2) 0.000(2) -0.003(2)
C11 0.018(2) 0.026(3) 0.021(3) 0.003(2) 0.001(2) -0.001(2)
C12 0.020(2) 0.028(3) 0.043(3) 0.007(3) 0.003(2) -0.002(2)
C13 0.018(2) 0.041(3) 0.034(3) 0.000(2) -0.010(2) 0.001(2)
C14 0.016(2) 0.041(3) 0.031(3) -0.001(2) 0.001(2) -0.002(2)
C15 0.015(2) 0.019(3) 0.020(2) 0.001(2) 0.0015(19) 0.0001(19)
C16 0.014(2) 0.019(3) 0.025(3) 0.002(2) -0.001(2) -0.0014(19)
C17 0.021(2) 0.021(3) 0.024(3) 0.003(2) 0.000(2) -0.002(2)
C18 0.021(2) 0.021(3) 0.026(3) -0.005(2) -0.005(2) -0.006(2)
C19 0.017(2) 0.021(3) 0.022(3) 0.002(2) -0.002(2) -0.001(2)
C20 0.015(2) 0.025(3) 0.022(3) 0.005(2) 0.001(2) 0.002(2)
C21 0.017(2) 0.026(3) 0.045(3) -0.014(2) -0.001(2) 0.003(2)
C22 0.025(3) 0.071(4) 0.028(3) -0.002(3) 0.002(2) 0.009(3)
C23 0.030(3) 0.054(4) 0.124(6) -0.062(4) -0.016(4) 0.011(3)
C24 0.025(3) 0.031(3) 0.058(4) 0.003(3) 0.003(3) 0.010(2)
C25 0.015(2) 0.029(3) 0.031(3) 0.000(2) -0.005(2) -0.006(2)
C26 0.021(3) 0.042(3) 0.056(4) -0.015(3) -0.015(3) 0.000(2)
C27 0.024(3) 0.036(3) 0.036(3) 0.002(2) -0.012(2) -0.006(2)
C28 0.022(3) 0.040(3) 0.033(3) 0.005(2) -0.005(2) -0.011(2)

loop_
_atom_type_symbol
_atom_type_description
_atom_type_scat_dispersion_real
_atom_type_scat_dispersion_imag
_atom_type_scat_source
C C 0.0033 0.0016 'International Tables Vol C Tables 4.2.6.8 and 6.1.1.4'
H H 0.0000 0.0000 'International Tables Vol C Tables 4.2.6.8 and 6.1.1.4'
N N 0.0061 0.0033 'International Tables Vol C Tables 4.2.6.8 and 6.1.1.4'
O O 0.0106 0.0060 'International Tables Vol C Tables 4.2.6.8 and 6.1.1.4'
Fe Fe 0.3463 0.8444 'International Tables Vol C Tables 4.2.6.8 and 6.1.1.4'

loop_
_geom_angle_atom_site_label_1
_geom_angle_atom_site_label_2
_geom_angle_atom_site_label_3
_geom_angle
N1 Fe1 N1' 175.90(15)
N1 Fe1 O3 75.68(12)
N1' Fe1 O3 102.47(12)
N1 Fe1 O3' 108.19(12)
N1' Fe1 O3' 75.34(13)
O3 Fe1 O3' 90.15(11)
N1 Fe1 O1 75.21(13)
N1' Fe1 O1 106.56(12)
O3 Fe1 O1 150.89(11)
O3' Fe1 O1 99.14(12)
N1 Fe1 O1' 101.11(12)
N1' Fe1 O1' 75.38(12)
O3 Fe1 O1' 97.11(11)
O3' Fe1 O1' 150.71(11)
O1 Fe1 O1' 88.18(11)
C15' N1' C1' 121.2(4)
C15' N1' Fe1 119.5(3)
C1' N1' Fe1 119.2(3)
C2' O1' Fe1 115.3(3)
N1' C1' C6' 121.5(4)
N1' C1' C2' 113.4(4)
C6' C1' C2' 125.1(4)
C20' O2' C6' 119.5(3)
O1' C2' C3' 126.8(4)
O1' C2' C1' 116.7(4)
C3' C2' C1' 116.6(4)
C16' O3' Fe1 116.0(3)
C4' C3' C2' 115.6(4)
C4' C3' C7' 123.5(4)
C2' C3' C7' 120.8(4)
C3' C4' C5' 129.2(4)
C3' C4' H4'A 115.4
C5' C4' H4'A 115.4
C6' C5' C4' 114.8(4)
C6' C5' C11' 123.5(4)
C4' C5' C11' 121.7(4)
C5' C6' O2' 123.3(4)
C5' C6' C1' 118.7(4)
O2' C6' C1' 118.0(4)
C3' C7' C8' 107.3(4)
C3' C7' C10' 113.0(4)
C8' C7' C10' 108.3(4)
C3' C7' C9' 111.2(4)
C8' C7' C9' 109.5(4)
C10' C7' C9' 107.4(4)
C7' C8' H8'A 109.5
C7' C8' H8'B 109.5
H8'A C8' H8'B 109.5
C7' C8' H8'C 109.5
H8'A C8' H8'C 109.5
H8'B C8' H8'C 109.5
C7' C9' H9'A 109.5
C7' C9' H9'B 109.5
H9'A C9' H9'B 109.5
C7' C9' H9'C 109.5
H9'A C9' H9'C 109.5
H9'B C9' H9'C 109.5
C7' C10' H10A 109.5
C7' C10' H10B 109.5
H10A C10' H10B 109.5
C7' C10' H10C 109.5
H10A C10' H10C 109.5
H10B C10' H10C 109.5
C12' C11' C13' 111.4(4)
C12' C11' C14' 107.2(4)
C13' C11' C14' 107.4(4)
C12' C11' C5' 109.4(4)
C13' C11' C5' 109.1(3)
C14' C11' C5' 112.3(4)
C11' C12' H12A 109.5
C11' C12' H12B 109.5
H12A C12' H12B 109.5
C11' C12' H12C 109.5
H12A C12' H12C 109.5
H12B C12' H12C 109.5
C11' C13' H13A 109.5
C11' C13' H13B 109.5
H13A C13' H13B 109.5
C11' C13' H13C 109.5
H13A C13' H13C 109.5
H13B C13' H13C 109.5
C11' C14' H14A 109.5
C11' C14' H14B 109.5
H14A C14' H14B 109.5
C11' C14' H14C 109.5
H14A C14' H14C 109.5
H14B C14' H14C 109.5
N1' C15' C20' 121.9(4)
N1' C15' C16' 112.9(4)
C20' C15' C16' 125.1(4)
O3' C16' C17' 127.5(4)
O3' C16' C15' 116.1(4)
C17' C16' C15' 116.4(4)
C18' C17' C16' 115.8(4)
C18' C17' C21' 123.9(4)
C16' C17' C21' 120.3(4)
C17' C18' C19' 129.4(4)
C17' C18' H18A 115.3
C19' C18' H18A 115.3
C20' C19' C18' 113.6(4)
C20' C19' C25' 125.4(4)
C18' C19' C25' 120.9(4)
C19' C20' O2' 122.6(4)
C19' C20' C15' 119.6(4)
O2' C20' C15' 117.8(4)
C17' C21' C23' 111.9(4)
C17' C21' C24' 109.3(4)
C23' C21' C24' 107.8(4)
C17' C21' C22' 109.1(4)
C23' C21' C22' 107.9(4)
C24' C21' C22' 110.9(4)
C21' C22' H22A 109.5
C21' C22' H22B 109.5
H22A C22' H22B 109.5
C21' C22' H22C 109.5
H22A C22' H22C 109.5
H22B C22' H22C 109.5
C21' C23' H23A 109.5
C21' C23' H23B 109.5
H23A C23' H23B 109.5
C21' C23' H23C 109.5
H23A C23' H23C 109.5
H23B C23' H23C 109.5
C21' C24' H24A 109.5
C21' C24' H24B 109.5
H24A C24' H24B 109.5
C21' C24' H24C 109.5
H24A C24' H24C 109.5
H24B C24' H24C 109.5
C26' C25' C27' 107.4(4)
C26' C25' C19' 112.3(4)
C27' C25' C19' 110.3(3)
C26' C25' C28' 107.3(4)
C27' C25' C28' 109.5(4)
C19' C25' C28' 109.9(3)
C25' C26' H26A 109.5
C25' C26' H26B 109.5
H26A C26' H26B 109.5
C25' C26' H26C 109.5
H26A C26' H26C 109.5
H26B C26' H26C 109.5
C25' C27' H27A 109.5
C25' C27' H27B 109.5
H27A C27' H27B 109.5
C25' C27' H27C 109.5
H27A C27' H27C 109.5
H27B C27' H27C 109.5
C25' C28' H28A 109.5
C25' C28' H28B 109.5
H28A C28' H28B 109.5
C25' C28' H28C 109.5
H28A C28' H28C 109.5
H28B C28' H28C 109.5
C2 O1 Fe1 115.7(3)
C1 N1 C15 120.7(4)
C1 N1 Fe1 120.0(3)
C15 N1 Fe1 119.2(3)
N1 C1 C6 122.2(4)
N1 C1 C2 112.7(4)
C6 C1 C2 125.1(4)
C20 O2 C6 119.4(3)
O1 C2 C3 127.5(4)
O1 C2 C1 116.2(4)
C3 C2 C1 116.2(4)
C16 O3 Fe1 115.4(3)
C4 C3 C2 115.8(4)
C4 C3 C7 123.5(4)
C2 C3 C7 120.7(4)
C3 C4 C5 128.9(4)
C3 C4 H4A 115.6
C5 C4 H4A 115.6
C6 C5 C4 114.8(4)
C6 C5 C11 124.2(4)
C4 C5 C11 121.0(4)
C5 C6 C1 119.2(4)
C5 C6 O2 123.2(4)
C1 C6 O2 117.6(4)
C8 C7 C9 111.0(4)
C8 C7 C3 108.9(4)
C9 C7 C3 108.7(4)
C8 C7 C10 108.0(4)
C9 C7 C10 108.2(4)
C3 C7 C10 112.1(4)
C7 C8 H8A 109.5
C7 C8 H8B 109.5
H8A C8 H8B 109.5
C7 C8 H8C 109.5
H8A C8 H8C 109.5
H8B C8 H8C 109.5
C7 C9 H9A 109.5
C7 C9 H9B 109.5
H9A C9 H9B 109.5
C7 C9 H9C 109.5
H9A C9 H9C 109.5
H9B C9 H9C 109.5
C7 C10 H10D 109.5
C7 C10 H10E 109.5
H10D C10 H10E 109.5
C7 C10 H10F 109.5
H10D C10 H10F 109.5
H10E C10 H10F 109.5
C14 C11 C12 106.5(4)
C14 C11 C13 108.2(4)
C12 C11 C13 110.0(4)
C14 C11 C5 112.4(4)
C12 C11 C5 109.8(4)
C13 C11 C5 109.9(3)
C11 C12 H12D 109.5
C11 C12 H12E 109.5
H12D C12 H12E 109.5
C11 C12 H12F 109.5
H12D C12 H12F 109.5
H12E C12 H12F 109.5
C11 C13 H13D 109.5
C11 C13 H13E 109.5
H13D C13 H13E 109.5
C11 C13 H13F 109.5
H13D C13 H13F 109.5
H13E C13 H13F 109.5
C11 C14 H14D 109.5
C11 C14 H14E 109.5
H14D C14 H14E 109.5
C11 C14 H14F 109.5
H14D C14 H14F 109.5
H14E C14 H14F 109.5
N1 C15 C20 121.7(4)
N1 C15 C16 112.6(4)
C20 C15 C16 125.6(4)
O3 C16 C17 127.2(4)
O3 C16 C15 117.0(4)
C17 C16 C15 115.8(4)
C18 C17 C16 116.2(4)
C18 C17 C21 123.2(4)
C16 C17 C21 120.6(4)
C17 C18 C19 128.5(4)
C17 C18 H18B 115.7
C19 C18 H18B 115.7
C20 C19 C18 114.6(4)
C20 C19 C25 124.5(4)
C18 C19 C25 120.9(4)
C19 C20 O2 122.6(4)
C19 C20 C15 119.2(4)
O2 C20 C15 118.2(4)
C24 C21 C23 108.6(4)
C24 C21 C17 110.7(4)
C23 C21 C17 112.3(4)
C24 C21 C22 109.3(4)
C23 C21 C22 108.3(4)
C17 C21 C22 107.6(4)
C21 C22 H22D 109.5
C21 C22 H22E 109.5
H22D C22 H22E 109.5
C21 C22 H22F 109.5
H22D C22 H22F 109.5
H22E C22 H22F 109.5
C21 C23 H23D 109.5
C21 C23 H23E 109.5
H23D C23 H23E 109.5
C21 C23 H23F 109.5
H23D C23 H23F 109.5
H23E C23 H23F 109.5
C21 C24 H24D 109.5
C21 C24 H24E 109.5
H24D C24 H24E 109.5
C21 C24 H24F 109.5
H24D C24 H24F 109.5
H24E C24 H24F 109.5
C26 C25 C28 107.9(4)
C26 C25 C27 107.2(4)
C28 C25 C27 111.3(4)
C26 C25 C19 112.3(4)
C28 C25 C19 109.3(4)
C27 C25 C19 108.9(4)
C25 C26 H26D 109.5
C25 C26 H26E 109.5
H26D C26 H26E 109.5
C25 C26 H26F 109.5
H26D C26 H26F 109.5
H26E C26 H26F 109.5
C25 C27 H27D 109.5
C25 C27 H27E 109.5
H27D C27 H27E 109.5
C25 C27 H27F 109.5
H27D C27 H27F 109.5
H27E C27 H27F 109.5
C25 C28 H28D 109.5
C25 C28 H28E 109.5
H28D C28 H28E 109.5
C25 C28 H28F 109.5
H28D C28 H28F 109.5
H28E C28 H28F 109.5

loop_
_geom_bond_atom_site_label_1
_geom_bond_atom_site_label_2
_geom_bond_distance
Fe1 N1 2.017(3)
Fe1 N1' 2.023(3)
Fe1 O3 2.099(3)
Fe1 O3' 2.099(3)
Fe1 O1 2.109(3)
Fe1 O1' 2.121(3)
N1' C15' 1.320(5)
N1' C1' 1.318(5)
O1' C2' 1.285(5)
C1' C6' 1.417(5)
C1' C2' 1.434(6)
O2' C20' 1.399(5)
O2' C6' 1.399(5)
C2' C3' 1.416(6)
O3' C16' 1.295(5)
C3' C4' 1.388(6)
C3' C7' 1.515(6)
C4' C5' 1.422(6)
C4' H4'A 0.9500
C5' C6' 1.378(6)
C5' C11' 1.538(6)
C7' C8' 1.527(6)
C7' C10' 1.525(6)
C7' C9' 1.534(6)
C8' H8'A 0.9800
C8' H8'B 0.9800
C8' H8'C 0.9800
C9' H9'A 0.9800
C9' H9'B 0.9800
C9' H9'C 0.9800
C10' H10A 0.9800
C10' H10B 0.9800
C10' H10C 0.9800
C11' C12' 1.528(6)
C11' C13' 1.528(6)
C11' C14' 1.540(6)
C12' H12A 0.9800
C12' H12B 0.9800
C12' H12C 0.9800
C13' H13A 0.9800
C13' H13B 0.9800
C13' H13C 0.9800
C14' H14A 0.9800
C14' H14B 0.9800
C14' H14C 0.9800
C15' C20' 1.410(6)
C15' C16' 1.434(6)
C16' C17' 1.417(6)
C17' C18' 1.386(5)
C17' C21' 1.523(6)
C18' C19' 1.435(6)
C18' H18A 0.9500
C19' C20' 1.386(6)
C19' C25' 1.540(5)
C21' C23' 1.532(6)
C21' C24' 1.533(6)
C21' C22' 1.538(6)
C22' H22A 0.9800
C22' H22B 0.9800
C22' H22C 0.9800
C23' H23A 0.9800
C23' H23B 0.9800
C23' H23C 0.9800
C24' H24A 0.9800
C24' H24B 0.9800
C24' H24C 0.9800
C25' C26' 1.526(6)
C25' C27' 1.536(6)
C25' C28' 1.540(6)
C26' H26A 0.9800
C26' H26B 0.9800
C26' H26C 0.9800
C27' H27A 0.9800
C27' H27B 0.9800
C27' H27C 0.9800
C28' H28A 0.9800
C28' H28B 0.9800
C28' H28C 0.9800
O1 C2 1.296(5)
N1 C1 1.323(5)
N1 C15 1.333(5)
C1 C6 1.408(6)
C1 C2 1.435(6)
O2 C20 1.401(5)
O2 C6 1.408(5)
C2 C3 1.421(6)
O3 C16 1.294(5)
C3 C4 1.381(6)
C3 C7 1.532(6)
C4 C5 1.428(6)
C4 H4A 0.9500
C5 C6 1.370(6)
C5 C11 1.538(6)
C7 C8 1.530(6)
C7 C9 1.528(6)
C7 C10 1.533(6)
C8 H8A 0.9800
C8 H8B 0.9800
C8 H8C 0.9800
C9 H9A 0.9800
C9 H9B 0.9800
C9 H9C 0.9800
C10 H10D 0.9800
C10 H10E 0.9800
C10 H10F 0.9800
C11 C14 1.527(6)
C11 C12 1.532(6)
C11 C13 1.538(6)
C12 H12D 0.9800
C12 H12E 0.9800
C12 H12F 0.9800
C13 H13D 0.9800
C13 H13E 0.9800
C13 H13F 0.9800
C14 H14D 0.9800
C14 H14E 0.9800
C14 H14F 0.9800
C15 C20 1.405(6)
C15 C16 1.424(6)
C16 C17 1.422(6)
C17 C18 1.395(6)
C17 C21 1.525(6)
C18 C19 1.415(6)
C18 H18B 0.9500
C19 C20 1.382(6)
C19 C25 1.536(6)
C21 C24 1.526(6)
C21 C23 1.526(6)
C21 C22 1.535(6)
C22 H22D 0.9800
C22 H22E 0.9800
C22 H22F 0.9800
C23 H23D 0.9800
C23 H23E 0.9800
C23 H23F 0.9800
C24 H24D 0.9800
C24 H24E 0.9800
C24 H24F 0.9800
C25 C26 1.530(6)
C25 C28 1.531(6)
C25 C27 1.529(6)
C26 H26D 0.9800
C26 H26E 0.9800
C26 H26F 0.9800
C27 H27D 0.9800
C27 H27E 0.9800
C27 H27F 0.9800
C28 H28D 0.9800
C28 H28E 0.9800
C28 H28F 0.9800

loop_
_cod_related_entry_id
_cod_related_entry_database
_cod_related_entry_code
1 ChemSpider 30661170
